data_1573307
loop_
_publ_author_name
'Wei, Xuyang'
'Li, Dong'
'Liu, Xitong'
'Zhang, Weifeng'
'Li, Hao'
'Yang, Shuai'
'Luo, Hao'
'Yu, Gui'

_publ_section_title
;
 Magnetoresistance Effect of Pyridine-Capped s-Indacene-Based Conjugated
 Radical
;
_journal_name_full 'Materials Horizons'
_journal_paper_doi 10.1039/D4MH01114G
_journal_year 2024
_chemical_formula_moiety 'C36 H30 N2'
_chemical_formula_sum 'C36 H30 N2'
_chemical_formula_weight 490.62
_space_group_crystal_system orthorhombic
_space_group_IT_number 61
_space_group_name_Hall '-P 2ac 2ab'
_space_group_name_H-M_alt 'P b c a'
_atom_sites_solution_hydrogens geom
_atom_sites_solution_primary dual
_audit_creation_date 2021-12-09
_audit_creation_method
;
Olex2 1.3
(compiled 2020.11.12 svn.r5f609507 for OlexSys, GUI svn.r6408)
;
_audit_update_record
;
2021-12-09 deposited with the CCDC.	2024-11-25 downloaded from the CCDC.
;
_cell_angle_alpha 90
_cell_angle_beta 90
_cell_angle_gamma 90
_cell_formula_units_Z 8
_cell_length_a 15.9161(4)
_cell_length_b 17.8282(4)
_cell_length_c 18.1544(5)
_cell_measurement_reflns_used 16546
_cell_measurement_temperature 170.00(10)
_cell_measurement_theta_max 31.0900
_cell_measurement_theta_min 2.0260
_cell_volume 5151.4(2)
_computing_cell_refinement 'CrysAlisPro 1.171.39.45i (Rigaku OD, 2018)'
_computing_data_collection 'CrysAlisPro 1.171.39.45i (Rigaku OD, 2018)'
_computing_data_reduction 'CrysAlisPro 1.171.39.45i (Rigaku OD, 2018)'
_computing_molecular_graphics 'Olex2 1.3 (Dolomanov et al., 2009)'
_computing_publication_material 'Olex2 1.3 (Dolomanov et al., 2009)'
_computing_structure_refinement 'SHELXL 2018/3 (Sheldrick, 2015)'
_computing_structure_solution 'SHELXT 2018/2 (Sheldrick, 2018)'
_diffrn_ambient_environment N~2~
_diffrn_ambient_temperature 170.00(10)
_diffrn_detector 'CCD plate'
_diffrn_measured_fraction_theta_full 1.000
_diffrn_measured_fraction_theta_max 0.890
_diffrn_measurement_details
;
List of Runs (angles in degrees, time in seconds):

  # Type    Start    End  Width  t~exp~   \w     \q     \k     \f   Frames
#--------------------------------------------------------------------------
  1  \w    -87.00 -48.00   0.50    6.00    --  -11.60  45.00  30.00   78
  2  \w    -24.00  49.00   0.50    6.00    --  -11.60  45.00  30.00  146
  3  \w    -90.00  77.00   0.50    6.00    --  -11.60  45.00  80.72  334
;
_diffrn_measurement_device 'four-circle diffractometer'
_diffrn_measurement_device_type 'XtaLAB AFC10 (RCD3): fixed-chi single'
_diffrn_measurement_method '\w scans'
_diffrn_orient_matrix_type 'CrysAlisPro convention (1999,Acta A55,543-557)'
_diffrn_orient_matrix_UB_11 -0.0194903000
_diffrn_orient_matrix_UB_12 0.0161690000
_diffrn_orient_matrix_UB_13 0.0313346000
_diffrn_orient_matrix_UB_21 -0.0135429000
_diffrn_orient_matrix_UB_22 -0.0360712000
_diffrn_orient_matrix_UB_23 0.0115266000
_diffrn_orient_matrix_UB_31 0.0376844000
_diffrn_orient_matrix_UB_32 -0.0044260000
_diffrn_orient_matrix_UB_33 0.0203596000
_diffrn_radiation_monochromator mirror
_diffrn_radiation_probe x-ray
_diffrn_radiation_type 'Mo K\a'
_diffrn_radiation_wavelength 0.71073
_diffrn_reflns_av_R_equivalents 0.0244
_diffrn_reflns_av_unetI/netI 0.0214
_diffrn_reflns_Laue_measured_fraction_full 1.000
_diffrn_reflns_Laue_measured_fraction_max 0.890
_diffrn_reflns_limit_h_max 17
_diffrn_reflns_limit_h_min -22
_diffrn_reflns_limit_k_max 19
_diffrn_reflns_limit_k_min -25
_diffrn_reflns_limit_l_max 24
_diffrn_reflns_limit_l_min -23
_diffrn_reflns_number 40872
_diffrn_reflns_point_group_measured_fraction_full 1.000
_diffrn_reflns_point_group_measured_fraction_max 0.890
_diffrn_reflns_theta_full 25.242
_diffrn_reflns_theta_max 31.076
_diffrn_reflns_theta_min 2.050
_diffrn_source 'Rotating-anode X-ray tube'
_diffrn_source_type 'Rigaku (Mo) X-ray Source'
_exptl_absorpt_coefficient_mu 0.073
_exptl_absorpt_correction_T_max 1.00000
_exptl_absorpt_correction_T_min 0.48374
_exptl_absorpt_correction_type multi-scan
_exptl_absorpt_process_details
;
CrysAlisPro 1.171.39.45i (Rigaku Oxford Diffraction, 2018)
Empirical absorption correction using spherical harmonics,
 implemented in SCALE3 ABSPACK scaling algorithm.
;
_exptl_crystal_colour 'dark green'
_exptl_crystal_density_diffrn 1.265
_exptl_crystal_description plate
_exptl_crystal_F_000 2080
_exptl_crystal_size_max 0.31
_exptl_crystal_size_mid 0.31
_exptl_crystal_size_min 0.04
_refine_diff_density_max 0.401
_refine_diff_density_min -0.253
_refine_diff_density_rms 0.049
_refine_ls_extinction_method none
_refine_ls_goodness_of_fit_ref 1.046
_refine_ls_hydrogen_treatment constr
_refine_ls_matrix_type full
_refine_ls_number_parameters 349
_refine_ls_number_reflns 7357
_refine_ls_number_restraints 0
_refine_ls_restrained_S_all 1.046
_refine_ls_R_factor_all 0.0566
_refine_ls_R_factor_gt 0.0456
_refine_ls_shift/su_max 0.002
_refine_ls_shift/su_mean 0.000
_refine_ls_structure_factor_coef Fsqd
_refine_ls_weighting_details 'w=1/[\s^2^(Fo^2^)+(0.0704P)^2^+1.5846P] where P=(Fo^2^+2Fc^2^)/3'
_refine_ls_weighting_scheme calc
_refine_ls_wR_factor_gt 0.1235
_refine_ls_wR_factor_ref 0.1298
_reflns_Friedel_coverage 0.000
_reflns_number_gt 6064
_reflns_number_total 7357
_reflns_threshold_expression 'I > 2\s(I)'
_cod_data_source_file d4mh01114g2.cif
_cod_data_source_block mx9890
_cod_database_code 1573307
_shelx_shelxl_version_number 2018/3
_chemical_oxdiff_formula CHN
_shelx_space_group_comment
;
The symmetry employed for this shelxl refinement is uniquely defined
by the following loop, which should always be used as a source of
symmetry information in preference to the above space-group names.
They are only intended as comments.
;
_reflns_odcompleteness_completeness 99.95
_reflns_odcompleteness_iscentric 1
_reflns_odcompleteness_theta 27.42
_olex2_refinement_description
;
1. Fixed Uiso
 At 1.2 times of:
  All C(H) groups
 At 1.5 times of:
  All C(H,H,H) groups
2.a Aromatic/amide H refined with riding coordinates:
 C1(H1), C2(H2), C3(H3), C7(H7), C11(H11), C12(H12), C13(H13), C16(H16),
 C21(H21), C23(H23), C30(H30), C32(H32)
2.b Idealised Me refined as rotating group:
 C25(H25A,H25B,H25C), C26(H26A,H26B,H26C), C27(H27A,H27B,H27C), C34(H34A,H34B,
 H34C), C35(H35A,H35B,H35C), C36(H36A,H36B,H36C)
;
_olex2_submission_special_instructions 'No special instructions were received'
_oxdiff_exptl_absorpt_empirical_details
;
Empirical correction (ABSPACK) includes:
- Absorption correction using spherical harmonics
- Frame scaling
;
_oxdiff_exptl_absorpt_empirical_full_max 1.655
_oxdiff_exptl_absorpt_empirical_full_min 0.760

loop_
_space_group_symop_operation_xyz
'x, y, z'
'-x+1/2, -y, z+1/2'
'-x, y+1/2, -z+1/2'
'x+1/2, -y+1/2, -z'
'-x, -y, -z'
'x-1/2, y, -z-1/2'
'x, -y-1/2, z-1/2'
'-x-1/2, y-1/2, z'

loop_
_atom_site_label
_atom_site_type_symbol
_atom_site_fract_x
_atom_site_fract_y
_atom_site_fract_z
_atom_site_U_iso_or_equiv
_atom_site_adp_type
_atom_site_occupancy
_atom_site_site_symmetry_order
_atom_site_calc_flag
_atom_site_refinement_flags_posn
_atom_site_refinement_flags_adp
_atom_site_refinement_flags_occupancy
_atom_site_disorder_assembly
_atom_site_disorder_group
N1 N 0.56199(6) 0.20993(6) 0.58115(5) 0.0234(2) Uani 1 1 d . . . . .
N2 N 0.34828(6) 0.48282(5) 0.51064(5) 0.02166(19) Uani 1 1 d . . . . .
C1 C 0.60434(8) 0.14845(7) 0.60047(7) 0.0278(2) Uani 1 1 d . . . . .
H1 H 0.590201 0.125865 0.644955 0.033 Uiso 1 1 calc R U . . .
C2 C 0.66860(8) 0.11526(7) 0.55879(7) 0.0297(3) Uani 1 1 d . . . . .
H2 H 0.695854 0.072699 0.576304 0.036 Uiso 1 1 calc R U . . .
C3 C 0.69130(8) 0.14557(7) 0.49213(7) 0.0267(2) Uani 1 1 d . . . . .
H3 H 0.733350 0.124098 0.463484 0.032 Uiso 1 1 calc R U . . .
C4 C 0.64851(7) 0.21020(6) 0.46901(6) 0.0216(2) Uani 1 1 d . . . . .
C5 C 0.65268(7) 0.25456(6) 0.40411(6) 0.0202(2) Uani 1 1 d . . . . .
C6 C 0.59094(7) 0.31246(6) 0.41169(6) 0.0190(2) Uani 1 1 d . . . . .
C7 C 0.57026(7) 0.36987(6) 0.36279(6) 0.0194(2) Uani 1 1 d . . . . .
H7 H 0.598301 0.375194 0.318158 0.023 Uiso 1 1 calc R U . . .
C8 C 0.50633(7) 0.41892(6) 0.38294(6) 0.0186(2) Uani 1 1 d . . . . .
C9 C 0.46855(7) 0.47910(6) 0.34212(6) 0.0199(2) Uani 1 1 d . . . . .
C10 C 0.40421(7) 0.50894(6) 0.38733(6) 0.0203(2) Uani 1 1 d . . . . .
C11 C 0.34751(7) 0.56816(6) 0.37788(6) 0.0242(2) Uani 1 1 d . . . . .
H11 H 0.346150 0.595789 0.334446 0.029 Uiso 1 1 calc R U . . .
C12 C 0.29399(8) 0.58394(7) 0.43506(7) 0.0259(2) Uani 1 1 d . . . . .
H12 H 0.255972 0.623364 0.431251 0.031 Uiso 1 1 calc R U . . .
C13 C 0.29692(7) 0.54027(6) 0.49934(7) 0.0248(2) Uani 1 1 d . . . . .
H13 H 0.259872 0.552617 0.537055 0.030 Uiso 1 1 calc R U . . .
C14 C 0.40185(7) 0.46820(6) 0.45535(6) 0.0185(2) Uani 1 1 d . . . . .
C15 C 0.46497(7) 0.41121(6) 0.45280(6) 0.0179(2) Uani 1 1 d . . . . .
C16 C 0.48636(7) 0.35455(6) 0.50197(6) 0.0187(2) Uani 1 1 d . . . . .
H16 H 0.459793 0.350306 0.547405 0.022 Uiso 1 1 calc R U . . .
C17 C 0.54848(7) 0.30472(6) 0.48101(6) 0.0186(2) Uani 1 1 d . . . . .
C18 C 0.58438(7) 0.24009(6) 0.51628(6) 0.0201(2) Uani 1 1 d . . . . .
C19 C 0.70833(7) 0.24696(6) 0.33980(6) 0.0198(2) Uani 1 1 d . . . . .
C20 C 0.79503(7) 0.26114(6) 0.34671(6) 0.0230(2) Uani 1 1 d . . . . .
C21 C 0.84449(7) 0.26169(7) 0.28374(7) 0.0259(2) Uani 1 1 d . . . . .
H21 H 0.901934 0.269992 0.288388 0.031 Uiso 1 1 calc R U . . .
C22 C 0.81103(8) 0.25025(6) 0.21415(7) 0.0242(2) Uani 1 1 d . . . . .
C23 C 0.72579(7) 0.23437(6) 0.20875(6) 0.0225(2) Uani 1 1 d . . . . .
H23 H 0.702823 0.225188 0.162520 0.027 Uiso 1 1 calc R U . . .
C24 C 0.67365(7) 0.23176(6) 0.27019(6) 0.0206(2) Uani 1 1 d . . . . .
C25 C 0.83351(8) 0.28027(8) 0.41997(7) 0.0322(3) Uani 1 1 d . . . . .
H25A H 0.805375 0.323078 0.440475 0.048 Uiso 1 1 calc R U . . .
H25B H 0.892009 0.291588 0.413425 0.048 Uiso 1 1 calc R U . . .
H25C H 0.827732 0.238363 0.452784 0.048 Uiso 1 1 calc R U . . .
C26 C 0.86365(9) 0.25818(8) 0.14605(7) 0.0335(3) Uani 1 1 d . . . . .
H26A H 0.832821 0.239885 0.104299 0.050 Uiso 1 1 calc R U . . .
H26B H 0.914418 0.229653 0.151610 0.050 Uiso 1 1 calc R U . . .
H26C H 0.877399 0.310063 0.138649 0.050 Uiso 1 1 calc R U . . .
C27 C 0.58230(7) 0.21192(7) 0.26053(7) 0.0256(2) Uani 1 1 d . . . . .
H27A H 0.569148 0.168809 0.290033 0.038 Uiso 1 1 calc R U . . .
H27B H 0.571481 0.200869 0.209650 0.038 Uiso 1 1 calc R U . . .
H27C H 0.548056 0.253459 0.275738 0.038 Uiso 1 1 calc R U . . .
C28 C 0.48944(7) 0.50368(6) 0.26676(6) 0.0206(2) Uani 1 1 d . . . . .
C29 C 0.56753(7) 0.53735(6) 0.25138(6) 0.0227(2) Uani 1 1 d . . . . .
C30 C 0.58438(8) 0.56105(7) 0.18013(6) 0.0261(2) Uani 1 1 d . . . . .
H30 H 0.636325 0.582585 0.169973 0.031 Uiso 1 1 calc R U . . .
C31 C 0.52638(8) 0.55375(7) 0.12340(6) 0.0267(2) Uani 1 1 d . . . . .
C32 C 0.44987(8) 0.52072(7) 0.13965(6) 0.0270(2) Uani 1 1 d . . . . .
H32 H 0.410404 0.515418 0.102235 0.032 Uiso 1 1 calc R U . . .
C33 C 0.42984(7) 0.49512(6) 0.21003(6) 0.0236(2) Uani 1 1 d . . . . .
C34 C 0.63116(8) 0.55150(8) 0.31086(7) 0.0327(3) Uani 1 1 d . . . . .
H34A H 0.603403 0.571040 0.353706 0.049 Uiso 1 1 calc R U . . .
H34B H 0.671886 0.587170 0.293698 0.049 Uiso 1 1 calc R U . . .
H34C H 0.658857 0.505348 0.323188 0.049 Uiso 1 1 calc R U . . .
C35 C 0.54587(10) 0.58277(9) 0.04758(7) 0.0367(3) Uani 1 1 d . . . . .
H35A H 0.500256 0.570979 0.014973 0.055 Uiso 1 1 calc R U . . .
H35B H 0.596460 0.559701 0.029817 0.055 Uiso 1 1 calc R U . . .
H35C H 0.553330 0.636166 0.049521 0.055 Uiso 1 1 calc R U . . .
C36 C 0.34587(9) 0.45912(8) 0.22318(8) 0.0336(3) Uani 1 1 d . . . . .
H36A H 0.352254 0.418012 0.256873 0.050 Uiso 1 1 calc R U . . .
H36B H 0.323719 0.440936 0.177349 0.050 Uiso 1 1 calc R U . . .
H36C H 0.307946 0.495394 0.243723 0.050 Uiso 1 1 calc R U . . .

loop_
_atom_site_aniso_label
_atom_site_aniso_U_11
_atom_site_aniso_U_22
_atom_site_aniso_U_33
_atom_site_aniso_U_23
_atom_site_aniso_U_13
_atom_site_aniso_U_12
N1 0.0266(5) 0.0243(5) 0.0194(4) 0.0022(3) -0.0018(4) 0.0013(4)
N2 0.0211(4) 0.0228(4) 0.0211(4) -0.0012(3) 0.0024(4) 0.0005(4)
C1 0.0345(6) 0.0264(6) 0.0224(5) 0.0056(4) -0.0024(5) 0.0015(5)
C2 0.0344(6) 0.0257(6) 0.0289(6) 0.0059(5) -0.0033(5) 0.0075(5)
C3 0.0269(6) 0.0255(5) 0.0277(6) 0.0023(4) -0.0005(5) 0.0066(5)
C4 0.0213(5) 0.0221(5) 0.0214(5) 0.0015(4) -0.0010(4) 0.0023(4)
C5 0.0194(5) 0.0214(5) 0.0198(5) 0.0003(4) -0.0006(4) 0.0016(4)
C6 0.0176(5) 0.0200(5) 0.0192(5) -0.0003(4) 0.0001(4) 0.0000(4)
C7 0.0193(5) 0.0207(5) 0.0183(5) 0.0007(4) 0.0010(4) -0.0001(4)
C8 0.0196(5) 0.0183(5) 0.0179(5) 0.0013(4) -0.0002(4) -0.0007(4)
C9 0.0215(5) 0.0187(5) 0.0196(5) 0.0015(4) 0.0006(4) 0.0011(4)
C10 0.0216(5) 0.0193(5) 0.0199(5) 0.0009(4) 0.0007(4) 0.0002(4)
C11 0.0259(5) 0.0218(5) 0.0249(5) 0.0033(4) 0.0008(4) 0.0032(4)
C12 0.0246(5) 0.0226(5) 0.0307(6) 0.0004(4) 0.0019(5) 0.0060(4)
C13 0.0232(5) 0.0251(5) 0.0263(6) -0.0027(4) 0.0041(4) 0.0020(4)
C14 0.0189(5) 0.0177(4) 0.0189(5) -0.0007(4) -0.0002(4) -0.0021(4)
C15 0.0179(5) 0.0186(5) 0.0174(4) -0.0003(4) -0.0001(4) -0.0004(4)
C16 0.0193(5) 0.0198(5) 0.0170(4) 0.0002(4) -0.0001(4) -0.0020(4)
C17 0.0185(5) 0.0195(5) 0.0178(5) 0.0010(4) -0.0010(4) -0.0006(4)
C18 0.0202(5) 0.0207(5) 0.0193(5) 0.0004(4) -0.0020(4) 0.0004(4)
C19 0.0188(5) 0.0185(4) 0.0220(5) 0.0006(4) 0.0019(4) 0.0034(4)
C20 0.0193(5) 0.0236(5) 0.0259(5) -0.0013(4) -0.0013(4) 0.0036(4)
C21 0.0180(5) 0.0273(6) 0.0325(6) -0.0027(5) 0.0025(4) -0.0005(4)
C22 0.0240(5) 0.0207(5) 0.0278(6) -0.0006(4) 0.0066(4) -0.0010(4)
C23 0.0244(5) 0.0211(5) 0.0220(5) -0.0008(4) 0.0024(4) -0.0009(4)
C24 0.0190(5) 0.0194(5) 0.0236(5) 0.0003(4) 0.0016(4) 0.0005(4)
C25 0.0223(6) 0.0453(7) 0.0291(6) -0.0060(5) -0.0049(5) 0.0040(5)
C26 0.0300(6) 0.0393(7) 0.0313(6) -0.0025(5) 0.0112(5) -0.0075(5)
C27 0.0202(5) 0.0312(6) 0.0254(5) -0.0025(4) 0.0010(4) -0.0030(4)
C28 0.0244(5) 0.0183(5) 0.0193(5) 0.0017(4) 0.0018(4) 0.0043(4)
C29 0.0238(5) 0.0246(5) 0.0197(5) 0.0025(4) 0.0007(4) 0.0025(4)
C30 0.0274(6) 0.0296(6) 0.0213(5) 0.0040(4) 0.0037(4) 0.0004(5)
C31 0.0356(6) 0.0265(5) 0.0180(5) 0.0017(4) 0.0020(4) 0.0037(5)
C32 0.0330(6) 0.0278(6) 0.0202(5) -0.0005(4) -0.0038(5) 0.0023(5)
C33 0.0264(6) 0.0215(5) 0.0228(5) 0.0002(4) -0.0013(4) 0.0026(4)
C34 0.0268(6) 0.0467(7) 0.0245(6) 0.0074(5) -0.0026(5) -0.0055(5)
C35 0.0473(8) 0.0436(7) 0.0191(5) 0.0052(5) 0.0003(5) -0.0041(6)
C36 0.0316(6) 0.0364(7) 0.0329(7) -0.0002(5) -0.0041(5) -0.0061(5)

loop_
_atom_type_symbol
_atom_type_description
_atom_type_scat_dispersion_real
_atom_type_scat_dispersion_imag
_atom_type_scat_source
C C 0.0033 0.0016 'International Tables Vol C Tables 4.2.6.8 and 6.1.1.4'
H H 0.0000 0.0000 'International Tables Vol C Tables 4.2.6.8 and 6.1.1.4'
N N 0.0061 0.0033 'International Tables Vol C Tables 4.2.6.8 and 6.1.1.4'

loop_
_geom_angle_atom_site_label_1
_geom_angle_atom_site_label_2
_geom_angle_atom_site_label_3
_geom_angle
_geom_angle_site_symmetry_1
_geom_angle_site_symmetry_3
_geom_angle_publ_flag
C1 N1 C18 115.19(10) . . ?
C13 N2 C14 115.20(10) . . ?
N1 C1 H1 117.5 . . ?
N1 C1 C2 124.97(11) . . ?
C2 C1 H1 117.5 . . ?
C1 C2 H2 120.0 . . ?
C3 C2 C1 120.06(11) . . ?
C3 C2 H2 120.0 . . ?
C2 C3 H3 121.3 . . ?
C2 C3 C4 117.33(11) . . ?
C4 C3 H3 121.3 . . ?
C3 C4 C5 133.07(11) . . ?
C3 C4 C18 118.10(10) . . ?
C5 C4 C18 108.80(9) . . ?
C4 C5 C6 106.84(9) . . ?
C4 C5 C19 129.41(10) . . ?
C6 C5 C19 123.75(10) . . ?
C5 C6 C17 109.76(9) . . ?
C7 C6 C5 129.06(10) . . ?
C7 C6 C17 121.17(10) . . ?
C6 C7 H7 121.1 . . ?
C8 C7 C6 117.84(10) . . ?
C8 C7 H7 121.1 . . ?
C7 C8 C9 129.83(10) . . ?
C7 C8 C15 120.51(9) . . ?
C15 C8 C9 109.60(9) . . ?
C8 C9 C28 127.33(10) . . ?
C10 C9 C8 106.52(9) . . ?
C10 C9 C28 126.10(10) . . ?
C9 C10 C14 109.14(9) . . ?
C11 C10 C9 132.74(10) . . ?
C11 C10 C14 118.11(10) . . ?
C10 C11 H11 121.2 . . ?
C12 C11 C10 117.54(10) . . ?
C12 C11 H11 121.2 . . ?
C11 C12 H12 120.2 . . ?
C11 C12 C13 119.65(10) . . ?
C13 C12 H12 120.2 . . ?
N2 C13 C12 125.27(11) . . ?
N2 C13 H13 117.4 . . ?
C12 C13 H13 117.4 . . ?
N2 C14 C10 124.22(10) . . ?
N2 C14 C15 127.48(10) . . ?
C15 C14 C10 108.30(9) . . ?
C14 C15 C8 106.43(9) . . ?
C16 C15 C8 121.63(10) . . ?
C16 C15 C14 131.89(10) . . ?
C15 C16 H16 121.1 . . ?
C17 C16 C15 117.72(10) . . ?
C17 C16 H16 121.1 . . ?
C6 C17 C18 106.30(9) . . ?
C16 C17 C6 121.09(10) . . ?
C16 C17 C18 132.61(10) . . ?
N1 C18 C4 124.34(10) . . ?
N1 C18 C17 127.34(10) . . ?
C4 C18 C17 108.30(9) . . ?
C20 C19 C5 120.16(10) . . ?
C24 C19 C5 119.66(10) . . ?
C24 C19 C20 119.96(10) . . ?
C19 C20 C25 121.24(10) . . ?
C21 C20 C19 118.93(11) . . ?
C21 C20 C25 119.73(10) . . ?
C20 C21 H21 118.9 . . ?
C22 C21 C20 122.12(11) . . ?
C22 C21 H21 118.9 . . ?
C21 C22 C23 118.00(11) . . ?
C21 C22 C26 121.52(11) . . ?
C23 C22 C26 120.41(11) . . ?
C22 C23 H23 118.9 . . ?
C22 C23 C24 122.19(11) . . ?
C24 C23 H23 118.9 . . ?
C19 C24 C27 121.94(10) . . ?
C23 C24 C19 118.71(10) . . ?
C23 C24 C27 119.35(10) . . ?
C20 C25 H25A 109.5 . . ?
C20 C25 H25B 109.5 . . ?
C20 C25 H25C 109.5 . . ?
H25A C25 H25B 109.5 . . ?
H25A C25 H25C 109.5 . . ?
H25B C25 H25C 109.5 . . ?
C22 C26 H26A 109.5 . . ?
C22 C26 H26B 109.5 . . ?
C22 C26 H26C 109.5 . . ?
H26A C26 H26B 109.5 . . ?
H26A C26 H26C 109.5 . . ?
H26B C26 H26C 109.5 . . ?
C24 C27 H27A 109.5 . . ?
C24 C27 H27B 109.5 . . ?
C24 C27 H27C 109.5 . . ?
H27A C27 H27B 109.5 . . ?
H27A C27 H27C 109.5 . . ?
H27B C27 H27C 109.5 . . ?
C29 C28 C9 120.65(10) . . ?
C29 C28 C33 119.71(10) . . ?
C33 C28 C9 119.62(10) . . ?
C28 C29 C34 121.61(10) . . ?
C30 C29 C28 119.04(11) . . ?
C30 C29 C34 119.28(11) . . ?
C29 C30 H30 118.8 . . ?
C29 C30 C31 122.30(11) . . ?
C31 C30 H30 118.8 . . ?
C30 C31 C35 120.63(12) . . ?
C32 C31 C30 117.81(11) . . ?
C32 C31 C35 121.54(11) . . ?
C31 C32 H32 118.8 . . ?
C31 C32 C33 122.40(11) . . ?
C33 C32 H32 118.8 . . ?
C28 C33 C36 121.97(11) . . ?
C32 C33 C28 118.74(11) . . ?
C32 C33 C36 119.29(11) . . ?
C29 C34 H34A 109.5 . . ?
C29 C34 H34B 109.5 . . ?
C29 C34 H34C 109.5 . . ?
H34A C34 H34B 109.5 . . ?
H34A C34 H34C 109.5 . . ?
H34B C34 H34C 109.5 . . ?
C31 C35 H35A 109.5 . . ?
C31 C35 H35B 109.5 . . ?
C31 C35 H35C 109.5 . . ?
H35A C35 H35B 109.5 . . ?
H35A C35 H35C 109.5 . . ?
H35B C35 H35C 109.5 . . ?
C33 C36 H36A 109.5 . . ?
C33 C36 H36B 109.5 . . ?
C33 C36 H36C 109.5 . . ?
H36A C36 H36B 109.5 . . ?
H36A C36 H36C 109.5 . . ?
H36B C36 H36C 109.5 . . ?

loop_
_geom_bond_atom_site_label_1
_geom_bond_atom_site_label_2
_geom_bond_distance
_geom_bond_site_symmetry_2
_geom_bond_publ_flag
N1 C1 1.3337(15) . ?
N1 C18 1.3427(14) . ?
N2 C13 1.3264(15) . ?
N2 C14 1.3426(14) . ?
C1 H1 0.9300 . ?
C1 C2 1.4033(18) . ?
C2 H2 0.9300 . ?
C2 C3 1.3736(17) . ?
C3 H3 0.9300 . ?
C3 C4 1.4028(16) . ?
C4 C5 1.4206(15) . ?
C4 C18 1.4361(15) . ?
C5 C6 1.4318(15) . ?
C5 C19 1.4717(15) . ?
C6 C7 1.3943(15) . ?
C6 C17 1.4351(14) . ?
C7 H7 0.9300 . ?
C7 C8 1.3905(15) . ?
C8 C9 1.4360(14) . ?
C8 C15 1.4355(14) . ?
C9 C10 1.4161(15) . ?
C9 C28 1.4744(15) . ?
C10 C11 1.3994(15) . ?
C10 C14 1.4332(15) . ?
C11 H11 0.9300 . ?
C11 C12 1.3720(16) . ?
C12 H12 0.9300 . ?
C12 C13 1.4037(17) . ?
C13 H13 0.9300 . ?
C14 C15 1.4295(15) . ?
C15 C16 1.3905(14) . ?
C16 H16 0.9300 . ?
C16 C17 1.3825(15) . ?
C17 C18 1.4368(15) . ?
C19 C20 1.4085(15) . ?
C19 C24 1.4053(15) . ?
C20 C21 1.3881(16) . ?
C20 C25 1.5035(16) . ?
C21 H21 0.9300 . ?
C21 C22 1.3860(17) . ?
C22 C23 1.3894(16) . ?
C22 C26 1.5001(16) . ?
C23 H23 0.9300 . ?
C23 C24 1.3910(15) . ?
C24 C27 1.5066(16) . ?
C25 H25A 0.9600 . ?
C25 H25B 0.9600 . ?
C25 H25C 0.9600 . ?
C26 H26A 0.9600 . ?
C26 H26B 0.9600 . ?
C26 H26C 0.9600 . ?
C27 H27A 0.9600 . ?
C27 H27B 0.9600 . ?
C27 H27C 0.9600 . ?
C28 C29 1.4083(16) . ?
C28 C33 1.4086(16) . ?
C29 C30 1.3870(15) . ?
C29 C34 1.5016(17) . ?
C30 H30 0.9300 . ?
C30 C31 1.3892(17) . ?
C31 C32 1.3843(18) . ?
C31 C35 1.5029(16) . ?
C32 H32 0.9300 . ?
C32 C33 1.3937(16) . ?
C33 C36 1.5017(17) . ?
C34 H34A 0.9600 . ?
C34 H34B 0.9600 . ?
C34 H34C 0.9600 . ?
C35 H35A 0.9600 . ?
C35 H35B 0.9600 . ?
C35 H35C 0.9600 . ?
C36 H36A 0.9600 . ?
C36 H36B 0.9600 . ?
C36 H36C 0.9600 . ?

loop_
_geom_torsion_atom_site_label_1
_geom_torsion_atom_site_label_2
_geom_torsion_atom_site_label_3
_geom_torsion_atom_site_label_4
_geom_torsion
_geom_torsion_site_symmetry_1
_geom_torsion_site_symmetry_2
_geom_torsion_site_symmetry_3
_geom_torsion_site_symmetry_4
_geom_torsion_publ_flag
N1 C1 C2 C3 -0.9(2) . . . . ?
N2 C14 C15 C8 -179.17(10) . . . . ?
N2 C14 C15 C16 3.50(19) . . . . ?
C1 N1 C18 C4 0.33(17) . . . . ?
C1 N1 C18 C17 178.35(11) . . . . ?
C1 C2 C3 C4 0.64(19) . . . . ?
C2 C3 C4 C5 -177.59(13) . . . . ?
C2 C3 C4 C18 0.03(17) . . . . ?
C3 C4 C5 C6 178.09(13) . . . . ?
C3 C4 C5 C19 -2.7(2) . . . . ?
C3 C4 C18 N1 -0.56(17) . . . . ?
C3 C4 C18 C17 -178.90(10) . . . . ?
C4 C5 C6 C7 -179.70(11) . . . . ?
C4 C5 C6 C17 0.23(12) . . . . ?
C4 C5 C19 C20 -68.30(16) . . . . ?
C4 C5 C19 C24 117.10(13) . . . . ?
C5 C4 C18 N1 177.61(10) . . . . ?
C5 C4 C18 C17 -0.73(13) . . . . ?
C5 C6 C7 C8 179.12(11) . . . . ?
C5 C6 C17 C16 179.25(10) . . . . ?
C5 C6 C17 C18 -0.67(12) . . . . ?
C5 C19 C20 C21 -172.94(10) . . . . ?
C5 C19 C20 C25 3.22(16) . . . . ?
C5 C19 C24 C23 171.80(10) . . . . ?
C5 C19 C24 C27 -8.94(16) . . . . ?
C6 C5 C19 C20 110.81(13) . . . . ?
C6 C5 C19 C24 -63.79(15) . . . . ?
C6 C7 C8 C9 -175.38(11) . . . . ?
C6 C7 C8 C15 1.55(15) . . . . ?
C6 C17 C18 N1 -177.43(11) . . . . ?
C6 C17 C18 C4 0.85(12) . . . . ?
C7 C6 C17 C16 -0.82(16) . . . . ?
C7 C6 C17 C18 179.26(10) . . . . ?
C7 C8 C9 C10 177.71(11) . . . . ?
C7 C8 C9 C28 0.03(19) . . . . ?
C7 C8 C15 C14 -178.41(10) . . . . ?
C7 C8 C15 C16 -0.75(16) . . . . ?
C8 C9 C10 C11 178.91(12) . . . . ?
C8 C9 C10 C14 0.08(12) . . . . ?
C8 C9 C28 C29 -67.85(15) . . . . ?
C8 C9 C28 C33 113.79(13) . . . . ?
C8 C15 C16 C17 -0.86(15) . . . . ?
C9 C8 C15 C14 -0.92(12) . . . . ?
C9 C8 C15 C16 176.75(10) . . . . ?
C9 C10 C11 C12 -177.87(12) . . . . ?
C9 C10 C14 N2 179.46(10) . . . . ?
C9 C10 C14 C15 -0.66(12) . . . . ?
C9 C28 C29 C30 -178.79(10) . . . . ?
C9 C28 C29 C34 -1.77(17) . . . . ?
C9 C28 C33 C32 178.13(10) . . . . ?
C9 C28 C33 C36 -2.09(17) . . . . ?
C10 C9 C28 C29 114.90(13) . . . . ?
C10 C9 C28 C33 -63.46(15) . . . . ?
C10 C11 C12 C13 -1.01(18) . . . . ?
C10 C14 C15 C8 0.95(12) . . . . ?
C10 C14 C15 C16 -176.37(11) . . . . ?
C11 C10 C14 N2 0.44(16) . . . . ?
C11 C10 C14 C15 -179.68(10) . . . . ?
C11 C12 C13 N2 -0.17(19) . . . . ?
C13 N2 C14 C10 -1.55(16) . . . . ?
C13 N2 C14 C15 178.60(11) . . . . ?
C14 N2 C13 C12 1.43(17) . . . . ?
C14 C10 C11 C12 0.88(16) . . . . ?
C14 C15 C16 C17 176.13(11) . . . . ?
C15 C8 C9 C10 0.52(12) . . . . ?
C15 C8 C9 C28 -177.16(10) . . . . ?
C15 C16 C17 C6 1.62(16) . . . . ?
C15 C16 C17 C18 -178.49(11) . . . . ?
C16 C17 C18 N1 2.7(2) . . . . ?
C16 C17 C18 C4 -179.05(11) . . . . ?
C17 C6 C7 C8 -0.80(16) . . . . ?
C18 N1 C1 C2 0.42(18) . . . . ?
C18 C4 C5 C6 0.31(12) . . . . ?
C18 C4 C5 C19 179.53(11) . . . . ?
C19 C5 C6 C7 1.02(18) . . . . ?
C19 C5 C6 C17 -179.05(10) . . . . ?
C19 C20 C21 C22 1.34(17) . . . . ?
C20 C19 C24 C23 -2.82(16) . . . . ?
C20 C19 C24 C27 176.44(10) . . . . ?
C20 C21 C22 C23 -3.03(18) . . . . ?
C20 C21 C22 C26 174.13(12) . . . . ?
C21 C22 C23 C24 1.79(17) . . . . ?
C22 C23 C24 C19 1.10(17) . . . . ?
C22 C23 C24 C27 -178.19(11) . . . . ?
C24 C19 C20 C21 1.64(16) . . . . ?
C24 C19 C20 C25 177.80(11) . . . . ?
C25 C20 C21 C22 -174.87(12) . . . . ?
C26 C22 C23 C24 -175.41(11) . . . . ?
C28 C9 C10 C11 -3.4(2) . . . . ?
C28 C9 C10 C14 177.80(10) . . . . ?
C28 C29 C30 C31 0.95(18) . . . . ?
C29 C28 C33 C32 -0.24(16) . . . . ?
C29 C28 C33 C36 179.54(11) . . . . ?
C29 C30 C31 C32 -0.75(18) . . . . ?
C29 C30 C31 C35 177.70(12) . . . . ?
C30 C31 C32 C33 0.03(18) . . . . ?
C31 C32 C33 C28 0.45(18) . . . . ?
C31 C32 C33 C36 -179.33(12) . . . . ?
C33 C28 C29 C30 -0.43(16) . . . . ?
C33 C28 C29 C34 176.60(11) . . . . ?
C34 C29 C30 C31 -176.15(12) . . . . ?
C35 C31 C32 C33 -178.40(12) . . . . ?
